data_4307209
loop_
_publ_author_name
'Bing Lian'
'Christophe M. Thomas'
'Osvaldo L. Casagrande'
'Christian W. Lehmann'
'Thierry Roisnel'
'Jean-Fran\,cois Carpentier'

_publ_section_title
;
Aluminum and Zinc Complexes Based on an Amino-Bis(pyrazolyl) Ligand:
Synthesis, Structures, and Use in MMA and Lactide Polymerization
;
_journal_name_full 'Inorganic Chemistry'
_journal_page_first 328
_journal_page_last 340
_journal_paper_doi 10.1021/ic061749z
_journal_volume 46
_journal_year 2007
_chemical_compound_source 'synthesis as described'
_chemical_formula_moiety 'C17 H31 Al1 Li1 N5'
_chemical_formula_sum 'C17 H31 Al Li N5'
_chemical_formula_weight 339.39
_chemical_name_systematic
;
 ?
;
_space_group_IT_number 2
_symmetry_cell_setting triclinic
_symmetry_Int_Tables_number 2
_symmetry_space_group_name_Hall '-P 1'
_symmetry_space_group_name_H-M 'P -1'
_atom_sites_solution_hydrogens geom
_atom_sites_solution_primary direct
_atom_sites_solution_secondary difmap
_audit_conform_dict_location ftp://ftp.iucr.org/pub/cif_core.dic
_audit_conform_dict_name cif_core.dic
_audit_conform_dict_version 2.3
_audit_creation_date 2005-06-17T12:01:35-00:00
_audit_creation_method 'WinGX routine CIF_UPDATE'
_cell_angle_alpha 83.801(5)
_cell_angle_beta 78.221(5)
_cell_angle_gamma 72.077(5)
_cell_formula_units_Z 2
_cell_length_a 7.822(5)
_cell_length_b 11.327(5)
_cell_length_c 12.250(5)
_cell_measurement_reflns_used 0
_cell_measurement_temperature 373(2)
_cell_measurement_theta_max 27.94
_cell_measurement_theta_min 1.7
_cell_measurement_wavelength 0.71073
_cell_volume 1009.7(9)
_computing_cell_refinement 'Bruker SMART'
_computing_data_collection 'Bruker SMART'
_computing_data_reduction 'Bruker SAINT'
_computing_molecular_graphics 'Ortep-3 for Windows (Farrugia, 1997)'
_computing_publication_material 'WinGX publication routines (Farrugia, 1999)'
_computing_structure_refinement 'SHELXL-97 (Sheldrick, 1997)'
_computing_structure_solution 'SIR97 (Altomare al, 1999)'
_diffrn_ambient_temperature 373(2)
_diffrn_measured_fraction_theta_full 0.965
_diffrn_measured_fraction_theta_max 0.965
_diffrn_radiation_monochromator graphite
_diffrn_radiation_probe x-ray
_diffrn_radiation_type MoK\a
_diffrn_radiation_wavelength 0.71069
_diffrn_reflns_av_R_equivalents 0.0546
_diffrn_reflns_av_unetI/netI 0.0578
_diffrn_reflns_limit_h_max 10
_diffrn_reflns_limit_h_min -9
_diffrn_reflns_limit_k_max 14
_diffrn_reflns_limit_k_min -14
_diffrn_reflns_limit_l_max 16
_diffrn_reflns_limit_l_min -16
_diffrn_reflns_number 16887
_diffrn_reflns_theta_full 27.94
_diffrn_reflns_theta_max 27.94
_diffrn_reflns_theta_min 2.48
_exptl_absorpt_coefficient_mu 0.108
_exptl_absorpt_correction_type none
_exptl_crystal_colour colorless
_exptl_crystal_density_diffrn 1.116
_exptl_crystal_density_method 'not measured'
_exptl_crystal_description prism
_exptl_crystal_F_000 368
_exptl_crystal_size_max 0.7
_exptl_crystal_size_mid 0.4
_exptl_crystal_size_min 0.2
_refine_diff_density_max 0.435
_refine_diff_density_min -0.404
_refine_diff_density_rms 0.062
_refine_ls_extinction_method none
_refine_ls_goodness_of_fit_ref 1.06
_refine_ls_hydrogen_treatment mixed
_refine_ls_matrix_type full
_refine_ls_number_parameters 217
_refine_ls_number_reflns 4677
_refine_ls_number_restraints 0
_refine_ls_restrained_S_all 1.06
_refine_ls_R_factor_all 0.0726
_refine_ls_R_factor_gt 0.0526
_refine_ls_shift/su_max 0.006
_refine_ls_shift/su_mean 0.001
_refine_ls_structure_factor_coef Fsqd
_refine_ls_weighting_details 'calc w=1/[\s^2^(Fo^2^)+(0.0940P)^2^+0.1756P] where P=(Fo^2^+2Fc^2^)/3'
_refine_ls_weighting_scheme calc
_refine_ls_wR_factor_gt 0.1548
_refine_ls_wR_factor_ref 0.1654
_reflns_number_gt 3489
_reflns_number_total 4677
_reflns_threshold_expression >2sigma(I)
_cod_data_source_file ic061749zsi20060914_055238_3.cif
_cod_data_source_block bl6
_cod_database_code 4307209

loop_
_symmetry_equiv_pos_as_xyz
'x, y, z'
'-x, -y, -z'

loop_
_atom_site_label
_atom_site_type_symbol
_atom_site_fract_x
_atom_site_fract_y
_atom_site_fract_z
_atom_site_U_iso_or_equiv
_atom_site_adp_type
_atom_site_occupancy
_atom_site_symmetry_multiplicity
_atom_site_calc_flag
_atom_site_refinement_flags
_atom_site_disorder_assembly
_atom_site_disorder_group
Al1 Al 0.16965(8) 0.23025(5) 0.31954(4) 0.02162(18) Uani 1 1 d . . .
N23 N 0.4605(2) 0.50240(14) 0.24024(12) 0.0218(4) Uani 1 1 d . . .
N12 N 0.7340(2) 0.03501(14) 0.25052(14) 0.0256(4) Uani 1 1 d . . .
N21 N 0.3882(2) 0.24735(13) 0.35471(12) 0.0205(3) Uani 1 1 d . . .
N22 N 0.5428(2) 0.41586(14) 0.16150(12) 0.0224(4) Uani 1 1 d . . .
N11 N 0.6803(2) 0.10023(15) 0.15730(13) 0.0260(4) Uani 1 1 d . . .
C27 C 0.3844(3) 0.36169(17) 0.40213(15) 0.0230(4) Uani 1 1 d . . .
H27A H 0.5065 0.3544 0.4134 0.028 Uiso 1 1 calc R . .
H27B H 0.3053 0.3695 0.4748 0.028 Uiso 1 1 calc R . .
C23 C 0.6627(3) 0.57485(18) 0.12618(16) 0.0261(4) Uani 1 1 d . . .
H23 H 0.7348 0.6249 0.0918 0.031 Uiso 1 1 calc R . .
C22 C 0.6666(3) 0.46021(17) 0.09209(15) 0.0217(4) Uani 1 1 d . . .
C17 C 0.5034(3) 0.14052(17) 0.40976(15) 0.0244(4) Uani 1 1 d . . .
H17A H 0.4541 0.0711 0.4135 0.029 Uiso 1 1 calc R . .
H17B H 0.4974 0.1605 0.4858 0.029 Uiso 1 1 calc R . .
C24 C 0.5305(3) 0.59877(17) 0.22106(15) 0.0240(4) Uani 1 1 d . . .
C26 C 0.3184(3) 0.48055(17) 0.33057(15) 0.0239(4) Uani 1 1 d . . .
H26A H 0.2171 0.4753 0.2989 0.029 Uiso 1 1 calc R . .
H26B H 0.2736 0.5509 0.3781 0.029 Uiso 1 1 calc R . .
C14 C 0.8171(3) -0.08692(18) 0.23131(18) 0.0295(5) Uani 1 1 d . . .
C1 C -0.0543(3) 0.3406(2) 0.4094(2) 0.0369(5) Uani 1 1 d . . .
H1A H -0.0508 0.425 0.3981 0.055 Uiso 0.5 1 calc PR . .
H1B H -0.0585 0.3156 0.4871 0.055 Uiso 0.5 1 calc PR . .
H1C H -0.1609 0.3339 0.3863 0.055 Uiso 0.5 1 calc PR . .
H1D H -0.1293 0.2913 0.4496 0.055 Uiso 0.5 1 calc PR . .
H1E H -0.1216 0.4008 0.3605 0.055 Uiso 0.5 1 calc PR . .
H1F H -0.0193 0.3825 0.4614 0.055 Uiso 0.5 1 calc PR . .
C21 C 0.7826(3) 0.38871(18) -0.00589(16) 0.0272(4) Uani 1 1 d . . .
H21A H 0.7525 0.3128 -0.0065 0.041 Uiso 0.5 1 calc PR . .
H21B H 0.9091 0.3699 -0.0006 0.041 Uiso 0.5 1 calc PR . .
H21C H 0.7607 0.4375 -0.0735 0.041 Uiso 0.5 1 calc PR . .
H21D H 0.8624 0.434 -0.0473 0.041 Uiso 0.5 1 calc PR . .
H21E H 0.7058 0.3769 -0.0531 0.041 Uiso 0.5 1 calc PR . .
H21F H 0.8541 0.3093 0.0198 0.041 Uiso 0.5 1 calc PR . .
C11 C 0.6992(3) 0.0584(2) -0.03796(17) 0.0367(5) Uani 1 1 d . . .
H11A H 0.6363 0.1457 -0.0413 0.055 Uiso 0.5 1 calc PR . .
H11B H 0.6264 0.0131 -0.0589 0.055 Uiso 0.5 1 calc PR . .
H11C H 0.8143 0.0423 -0.0884 0.055 Uiso 0.5 1 calc PR . .
H11D H 0.7483 -0.0117 -0.0844 0.055 Uiso 0.5 1 calc PR . .
H11E H 0.7583 0.1209 -0.0668 0.055 Uiso 0.5 1 calc PR . .
H11F H 0.5704 0.0917 -0.0373 0.055 Uiso 0.5 1 calc PR . .
C16 C 0.7033(3) 0.09996(19) 0.35274(16) 0.0280(4) Uani 1 1 d . . .
H16A H 0.7463 0.1727 0.335 0.034 Uiso 1 1 calc R . .
H16B H 0.775 0.0458 0.4044 0.034 Uiso 1 1 calc R . .
C12 C 0.7312(3) 0.01817(19) 0.07781(17) 0.0275(4) Uani 1 1 d . . .
C13 C 0.8167(3) -0.09997(18) 0.12124(18) 0.0313(5) Uani 1 1 d . . .
H13 H 0.8639 -0.173 0.083 0.038 Uiso 1 1 calc R . .
C15 C 0.8926(3) -0.1799(2) 0.3183(2) 0.0409(6) Uani 1 1 d . . .
H15A H 0.8695 -0.14 0.3873 0.061 Uiso 0.5 1 calc PR . .
H15B H 1.0219 -0.2147 0.2947 0.061 Uiso 0.5 1 calc PR . .
H15C H 0.8349 -0.2449 0.3289 0.061 Uiso 0.5 1 calc PR . .
H15D H 0.948 -0.2597 0.2866 0.061 Uiso 0.5 1 calc PR . .
H15E H 0.7957 -0.185 0.3792 0.061 Uiso 0.5 1 calc PR . .
H15F H 0.9826 -0.1549 0.3451 0.061 Uiso 0.5 1 calc PR . .
C2 C 0.1844(3) 0.05115(18) 0.33427(18) 0.0311(5) Uani 1 1 d . . .
H2A H 0.2952 0.0048 0.2889 0.047 Uiso 0.5 1 calc PR . .
H2B H 0.0814 0.0399 0.3101 0.047 Uiso 0.5 1 calc PR . .
H2C H 0.1837 0.0222 0.4109 0.047 Uiso 0.5 1 calc PR . .
H2D H 0.0783 0.0398 0.3843 0.047 Uiso 0.5 1 calc PR . .
H2E H 0.2921 0.0047 0.3632 0.047 Uiso 0.5 1 calc PR . .
H2F H 0.1898 0.0224 0.2624 0.047 Uiso 0.5 1 calc PR . .
C25 C 0.4656(3) 0.70798(19) 0.29340(18) 0.0346(5) Uani 1 1 d . . .
H25A H 0.3711 0.6963 0.3535 0.052 Uiso 0.5 1 calc PR . .
H25B H 0.4181 0.7822 0.2498 0.052 Uiso 0.5 1 calc PR . .
H25C H 0.5657 0.7155 0.3234 0.052 Uiso 0.5 1 calc PR . .
H25D H 0.5322 0.7664 0.2643 0.052 Uiso 0.5 1 calc PR . .
H25E H 0.4852 0.6805 0.368 0.052 Uiso 0.5 1 calc PR . .
H25F H 0.3376 0.7471 0.2943 0.052 Uiso 0.5 1 calc PR . .
C3 C 0.1807(3) 0.2815(2) 0.15629(17) 0.0310(5) Uani 1 1 d . . .
H3A H 0.1742 0.3679 0.1455 0.047 Uiso 0.5 1 calc PR . .
H3B H 0.0798 0.2682 0.1312 0.047 Uiso 0.5 1 calc PR . .
H3C H 0.2933 0.2328 0.1143 0.047 Uiso 0.5 1 calc PR . .
H3D H 0.1907 0.2114 0.1152 0.047 Uiso 0.5 1 calc PR . .
H3E H 0.285 0.3111 0.1295 0.047 Uiso 0.5 1 calc PR . .
H3F H 0.0715 0.3465 0.1463 0.047 Uiso 0.5 1 calc PR . .
Li1 Li 0.4826(5) 0.2586(3) 0.1861(3) 0.0256(7) Uani 1 1 d . . .

loop_
_atom_site_aniso_label
_atom_site_aniso_U_11
_atom_site_aniso_U_22
_atom_site_aniso_U_33
_atom_site_aniso_U_23
_atom_site_aniso_U_13
_atom_site_aniso_U_12
Al1 0.0230(3) 0.0207(3) 0.0208(3) -0.0036(2) -0.0031(2) -0.0057(2)
N23 0.0262(9) 0.0178(7) 0.0195(8) -0.0038(6) -0.0015(6) -0.0047(6)
N12 0.0238(9) 0.0208(8) 0.0301(9) -0.0053(6) -0.0052(7) -0.0022(7)
N21 0.0243(8) 0.0176(7) 0.0194(7) -0.0023(6) -0.0048(6) -0.0050(6)
N22 0.0263(9) 0.0178(7) 0.0211(8) -0.0041(6) -0.0015(6) -0.0042(6)
N11 0.0305(9) 0.0225(8) 0.0243(8) -0.0044(6) -0.0046(7) -0.0057(7)
C27 0.0281(10) 0.0230(9) 0.0185(9) -0.0035(7) -0.0029(7) -0.0086(8)
C23 0.0278(11) 0.0263(10) 0.0268(10) 0.0010(8) -0.0052(8) -0.0122(8)
C22 0.0212(10) 0.0220(9) 0.0200(9) 0.0014(7) -0.0050(7) -0.0037(7)
C17 0.0295(11) 0.0220(9) 0.0210(9) -0.0001(7) -0.0063(8) -0.0056(8)
C24 0.0298(11) 0.0202(9) 0.0249(10) 0.0000(7) -0.0091(8) -0.0092(8)
C26 0.0254(10) 0.0188(9) 0.0257(10) -0.0051(7) 0.0007(8) -0.0058(8)
C14 0.0178(10) 0.0219(10) 0.0460(12) -0.0047(9) -0.0012(9) -0.0037(8)
C1 0.0267(11) 0.0369(12) 0.0451(13) -0.0136(10) -0.0001(9) -0.0067(9)
C21 0.0265(11) 0.0275(10) 0.0237(9) -0.0013(8) -0.0023(8) -0.0035(8)
C11 0.0430(13) 0.0423(13) 0.0276(11) -0.0119(9) 0.0013(9) -0.0181(11)
C16 0.0296(11) 0.0277(10) 0.0261(10) -0.0051(8) -0.0102(8) -0.0027(8)
C12 0.0249(10) 0.0282(10) 0.0301(10) -0.0116(8) 0.0021(8) -0.0100(8)
C13 0.0266(11) 0.0232(10) 0.0416(12) -0.0131(9) 0.0035(9) -0.0060(8)
C15 0.0346(13) 0.0283(11) 0.0564(15) 0.0032(10) -0.0080(11) -0.0063(10)
C2 0.0365(12) 0.0266(10) 0.0330(11) -0.0031(8) -0.0050(9) -0.0137(9)
C25 0.0463(14) 0.0282(11) 0.0338(11) -0.0083(9) -0.0024(10) -0.0183(10)
C3 0.0343(12) 0.0319(11) 0.0293(11) -0.0010(8) -0.0123(9) -0.0092(9)
Li1 0.0323(18) 0.0211(15) 0.0226(15) -0.0018(12) -0.0034(13) -0.0076(14)

loop_
_atom_type_symbol
_atom_type_description
_atom_type_scat_dispersion_real
_atom_type_scat_dispersion_imag
_atom_type_scat_source
C C 0.0033 0.0016 'International Tables Vol C Tables 4.2.6.8 and 6.1.1.4'
H H 0 0 'International Tables Vol C Tables 4.2.6.8 and 6.1.1.4'
Li Li -0.0003 0.0001 'International Tables Vol C Tables 4.2.6.8 and 6.1.1.4'
N N 0.0061 0.0033 'International Tables Vol C Tables 4.2.6.8 and 6.1.1.4'
Al Al 0.0645 0.0514 'International Tables Vol C Tables 4.2.6.8 and 6.1.1.4'

loop_
_geom_angle_atom_site_label_1
_geom_angle_atom_site_label_2
_geom_angle_atom_site_label_3
_geom_angle
_geom_angle_site_symmetry_1
_geom_angle_site_symmetry_3
_geom_angle_publ_flag
N21 Al1 C2 108.32(8) . . ?
N21 Al1 C1 111.64(9) . . ?
C2 Al1 C1 114.61(10) . . ?
N21 Al1 C3 104.98(8) . . ?
C2 Al1 C3 106.80(9) . . ?
C1 Al1 C3 109.94(10) . . ?
N21 Al1 Li1 48.40(9) . . ?
C2 Al1 Li1 108.92(9) . . ?
C1 Al1 Li1 136.34(10) . . ?
C3 Al1 Li1 58.14(10) . . ?
C24 N23 N22 111.29(15) . . ?
C24 N23 C26 129.23(15) . . ?
N22 N23 C26 119.47(15) . . ?
C14 N12 N11 111.56(16) . . ?
C14 N12 C16 128.94(17) . . ?
N11 N12 C16 119.48(15) . . ?
C17 N21 C27 109.40(15) . . ?
C17 N21 Al1 117.40(12) . . ?
C27 N21 Al1 119.98(12) . . ?
C17 N21 Li1 111.96(14) . . ?
C27 N21 Li1 108.31(14) . . ?
Al1 N21 Li1 87.31(12) . . ?
C22 N22 N23 105.70(15) . . ?
C22 N22 Li1 136.31(16) . . ?
N23 N22 Li1 117.31(15) . . ?
C12 N11 N12 105.87(16) . . ?
C12 N11 Li1 134.41(17) . . ?
N12 N11 Li1 114.64(15) . . ?
N21 C27 C26 114.67(15) . . ?
N21 C27 H27A 108.6 . . ?
C26 C27 H27A 108.6 . . ?
N21 C27 H27B 108.6 . . ?
C26 C27 H27B 108.6 . . ?
H27A C27 H27B 107.6 . . ?
C24 C23 C22 106.07(17) . . ?
C24 C23 H23 127 . . ?
C22 C23 H23 127 . . ?
N22 C22 C23 110.12(16) . . ?
N22 C22 C21 120.27(17) . . ?
C23 C22 C21 129.60(17) . . ?
N21 C17 C16 114.67(16) . . ?
N21 C17 H17A 108.6 . . ?
C16 C17 H17A 108.6 . . ?
N21 C17 H17B 108.6 . . ?
C16 C17 H17B 108.6 . . ?
H17A C17 H17B 107.6 . . ?
N23 C24 C23 106.81(16) . . ?
N23 C24 C25 123.07(18) . . ?
C23 C24 C25 130.11(18) . . ?
N23 C26 C27 113.27(15) . . ?
N23 C26 H26A 108.9 . . ?
C27 C26 H26A 108.9 . . ?
N23 C26 H26B 108.9 . . ?
C27 C26 H26B 108.9 . . ?
H26A C26 H26B 107.7 . . ?
N12 C14 C13 106.13(18) . . ?
N12 C14 C15 123.2(2) . . ?
C13 C14 C15 130.70(19) . . ?
Al1 C1 H1A 109.5 . . ?
Al1 C1 H1B 109.5 . . ?
H1A C1 H1B 109.5 . . ?
Al1 C1 H1C 109.5 . . ?
H1A C1 H1C 109.5 . . ?
H1B C1 H1C 109.5 . . ?
Al1 C1 H1D 109.5 . . ?
H1A C1 H1D 141.1 . . ?
H1B C1 H1D 56.3 . . ?
H1C C1 H1D 56.3 . . ?
Al1 C1 H1E 109.5 . . ?
H1A C1 H1E 56.3 . . ?
H1B C1 H1E 141.1 . . ?
H1C C1 H1E 56.3 . . ?
H1D C1 H1E 109.5 . . ?
Al1 C1 H1F 109.5 . . ?
H1A C1 H1F 56.3 . . ?
H1B C1 H1F 56.3 . . ?
H1C C1 H1F 141.1 . . ?
H1D C1 H1F 109.5 . . ?
H1E C1 H1F 109.5 . . ?
C22 C21 H21A 109.5 . . ?
C22 C21 H21B 109.5 . . ?
H21A C21 H21B 109.5 . . ?
C22 C21 H21C 109.5 . . ?
H21A C21 H21C 109.5 . . ?
H21B C21 H21C 109.5 . . ?
C22 C21 H21D 109.5 . . ?
H21A C21 H21D 141.1 . . ?
H21B C21 H21D 56.3 . . ?
H21C C21 H21D 56.3 . . ?
C22 C21 H21E 109.5 . . ?
H21A C21 H21E 56.3 . . ?
H21B C21 H21E 141.1 . . ?
H21C C21 H21E 56.3 . . ?
H21D C21 H21E 109.5 . . ?
C22 C21 H21F 109.5 . . ?
H21A C21 H21F 56.3 . . ?
H21B C21 H21F 56.3 . . ?
H21C C21 H21F 141.1 . . ?
H21D C21 H21F 109.5 . . ?
H21E C21 H21F 109.5 . . ?
C12 C11 H11A 109.5 . . ?
C12 C11 H11B 109.5 . . ?
H11A C11 H11B 109.5 . . ?
C12 C11 H11C 109.5 . . ?
H11A C11 H11C 109.5 . . ?
H11B C11 H11C 109.5 . . ?
C12 C11 H11D 109.5 . . ?
H11A C11 H11D 141.1 . . ?
H11B C11 H11D 56.3 . . ?
H11C C11 H11D 56.3 . . ?
C12 C11 H11E 109.5 . . ?
H11A C11 H11E 56.3 . . ?
H11B C11 H11E 141.1 . . ?
H11C C11 H11E 56.3 . . ?
H11D C11 H11E 109.5 . . ?
C12 C11 H11F 109.5 . . ?
H11A C11 H11F 56.3 . . ?
H11B C11 H11F 56.3 . . ?
H11C C11 H11F 141.1 . . ?
H11D C11 H11F 109.5 . . ?
H11E C11 H11F 109.5 . . ?
N12 C16 C17 113.39(16) . . ?
N12 C16 H16A 108.9 . . ?
C17 C16 H16A 108.9 . . ?
N12 C16 H16B 108.9 . . ?
C17 C16 H16B 108.9 . . ?
H16A C16 H16B 107.7 . . ?
N11 C12 C13 109.85(18) . . ?
N11 C12 C11 120.71(19) . . ?
C13 C12 C11 129.42(18) . . ?
C14 C13 C12 106.58(17) . . ?
C14 C13 H13 126.7 . . ?
C12 C13 H13 126.7 . . ?
C14 C15 H15A 109.5 . . ?
C14 C15 H15B 109.5 . . ?
H15A C15 H15B 109.5 . . ?
C14 C15 H15C 109.5 . . ?
H15A C15 H15C 109.5 . . ?
H15B C15 H15C 109.5 . . ?
C14 C15 H15D 109.5 . . ?
H15A C15 H15D 141.1 . . ?
H15B C15 H15D 56.3 . . ?
H15C C15 H15D 56.3 . . ?
C14 C15 H15E 109.5 . . ?
H15A C15 H15E 56.3 . . ?
H15B C15 H15E 141.1 . . ?
H15C C15 H15E 56.3 . . ?
H15D C15 H15E 109.5 . . ?
C14 C15 H15F 109.5 . . ?
H15A C15 H15F 56.3 . . ?
H15B C15 H15F 56.3 . . ?
H15C C15 H15F 141.1 . . ?
H15D C15 H15F 109.5 . . ?
H15E C15 H15F 109.5 . . ?
Al1 C2 H2A 109.5 . . ?
Al1 C2 H2B 109.5 . . ?
H2A C2 H2B 109.5 . . ?
Al1 C2 H2C 109.5 . . ?
H2A C2 H2C 109.5 . . ?
H2B C2 H2C 109.5 . . ?
Al1 C2 H2D 109.5 . . ?
H2A C2 H2D 141.1 . . ?
H2B C2 H2D 56.3 . . ?
H2C C2 H2D 56.3 . . ?
Al1 C2 H2E 109.5 . . ?
H2A C2 H2E 56.3 . . ?
H2B C2 H2E 141.1 . . ?
H2C C2 H2E 56.3 . . ?
H2D C2 H2E 109.5 . . ?
Al1 C2 H2F 109.5 . . ?
H2A C2 H2F 56.3 . . ?
H2B C2 H2F 56.3 . . ?
H2C C2 H2F 141.1 . . ?
H2D C2 H2F 109.5 . . ?
H2E C2 H2F 109.5 . . ?
C24 C25 H25A 109.5 . . ?
C24 C25 H25B 109.5 . . ?
H25A C25 H25B 109.5 . . ?
C24 C25 H25C 109.5 . . ?
H25A C25 H25C 109.5 . . ?
H25B C25 H25C 109.5 . . ?
C24 C25 H25D 109.5 . . ?
H25A C25 H25D 141.1 . . ?
H25B C25 H25D 56.3 . . ?
H25C C25 H25D 56.3 . . ?
C24 C25 H25E 109.5 . . ?
H25A C25 H25E 56.3 . . ?
H25B C25 H25E 141.1 . . ?
H25C C25 H25E 56.3 . . ?
H25D C25 H25E 109.5 . . ?
C24 C25 H25F 109.5 . . ?
H25A C25 H25F 56.3 . . ?
H25B C25 H25F 56.3 . . ?
H25C C25 H25F 141.1 . . ?
H25D C25 H25F 109.5 . . ?
H25E C25 H25F 109.5 . . ?
Al1 C3 Li1 76.29(10) . . ?
Al1 C3 H3A 109.5 . . ?
Li1 C3 H3A 83.3 . . ?
Al1 C3 H3B 109.5 . . ?
Li1 C3 H3B 162.1 . . ?
H3A C3 H3B 109.5 . . ?
Al1 C3 H3C 109.5 . . ?
Li1 C3 H3C 53.3 . . ?
H3A C3 H3C 109.5 . . ?
H3B C3 H3C 109.5 . . ?
Al1 C3 H3D 109.5 . . ?
Li1 C3 H3D 105.9 . . ?
H3A C3 H3D 141.1 . . ?
H3B C3 H3D 56.3 . . ?
H3C C3 H3D 56.3 . . ?
Al1 C3 H3E 109.5 . . ?
Li1 C3 H3E 37.5 . . ?
H3A C3 H3E 56.3 . . ?
H3B C3 H3E 141.1 . . ?
H3C C3 H3E 56.3 . . ?
H3D C3 H3E 109.5 . . ?
Al1 C3 H3F 109.5 . . ?
Li1 C3 H3F 139.1 . . ?
H3A C3 H3F 56.3 . . ?
H3B C3 H3F 56.3 . . ?
H3C C3 H3F 141.1 . . ?
H3D C3 H3F 109.5 . . ?
H3E C3 H3F 109.5 . . ?
N22 Li1 N11 119.48(19) . . ?
N22 Li1 N21 104.08(15) . . ?
N11 Li1 N21 104.02(16) . . ?
N22 Li1 C3 112.14(16) . . ?
N11 Li1 C3 120.96(17) . . ?
N21 Li1 C3 88.69(14) . . ?
N22 Li1 Al1 123.70(15) . . ?
N11 Li1 Al1 113.87(14) . . ?
N21 Li1 Al1 44.30(8) . . ?
C3 Li1 Al1 45.57(8) . . ?

loop_
_geom_bond_atom_site_label_1
_geom_bond_atom_site_label_2
_geom_bond_distance
_geom_bond_site_symmetry_2
_geom_bond_publ_flag
Al1 N21 1.9151(19) . ?
Al1 C2 1.987(2) . ?
Al1 C1 2.001(2) . ?
Al1 C3 2.013(2) . ?
Al1 Li1 2.739(4) . ?
N23 C24 1.344(2) . ?
N23 N22 1.367(2) . ?
N23 C26 1.459(2) . ?
N12 C14 1.357(2) . ?
N12 N11 1.360(2) . ?
N12 C16 1.461(2) . ?
N21 C17 1.460(2) . ?
N21 C27 1.465(2) . ?
N21 Li1 2.050(4) . ?
N22 C22 1.335(2) . ?
N22 Li1 1.957(4) . ?
N11 C12 1.334(2) . ?
N11 Li1 1.985(4) . ?
C27 C26 1.533(3) . ?
C27 H27A 0.97 . ?
C27 H27B 0.97 . ?
C23 C24 1.378(3) . ?
C23 C22 1.396(3) . ?
C23 H23 0.93 . ?
C22 C21 1.494(3) . ?
C17 C16 1.525(3) . ?
C17 H17A 0.97 . ?
C17 H17B 0.97 . ?
C24 C25 1.497(3) . ?
C26 H26A 0.97 . ?
C26 H26B 0.97 . ?
C14 C13 1.373(3) . ?
C14 C15 1.492(3) . ?
C1 H1A 0.96 . ?
C1 H1B 0.96 . ?
C1 H1C 0.96 . ?
C1 H1D 0.96 . ?
C1 H1E 0.96 . ?
C1 H1F 0.96 . ?
C21 H21A 0.96 . ?
C21 H21B 0.96 . ?
C21 H21C 0.96 . ?
C21 H21D 0.96 . ?
C21 H21E 0.96 . ?
C21 H21F 0.96 . ?
C11 C12 1.489(3) . ?
C11 H11A 0.96 . ?
C11 H11B 0.96 . ?
C11 H11C 0.96 . ?
C11 H11D 0.96 . ?
C11 H11E 0.96 . ?
C11 H11F 0.96 . ?
C16 H16A 0.97 . ?
C16 H16B 0.97 . ?
C12 C13 1.401(3) . ?
C13 H13 0.93 . ?
C15 H15A 0.96 . ?
C15 H15B 0.96 . ?
C15 H15C 0.96 . ?
C15 H15D 0.96 . ?
C15 H15E 0.96 . ?
C15 H15F 0.96 . ?
C2 H2A 0.96 . ?
C2 H2B 0.96 . ?
C2 H2C 0.96 . ?
C2 H2D 0.96 . ?
C2 H2E 0.96 . ?
C2 H2F 0.96 . ?
C25 H25A 0.96 . ?
C25 H25B 0.96 . ?
C25 H25C 0.96 . ?
C25 H25D 0.96 . ?
C25 H25E 0.96 . ?
C25 H25F 0.96 . ?
C3 Li1 2.395(4) . ?
C3 H3A 0.96 . ?
C3 H3B 0.96 . ?
C3 H3C 0.96 . ?
C3 H3D 0.96 . ?
C3 H3E 0.96 . ?
C3 H3F 0.96 . ?
